data_7016396
loop_
_publ_author_name
'Wetzel, Corinna'
'Kunz, Peter C.'
'Kassack, Matthias U.'
'Hamacher, Alexandra'
'B\"ohler, Philip'
'Watjen, Wim'
'Ott, Ingo'
'Rubbiani, Riccardo'
'Spingler, Bernhard'

_publ_section_title
;
 Gold(i) complexes of water-soluble diphos-type ligands: Synthesis,
 anticancer activity, apoptosis and thioredoxin reductase inhibition.
;
_journal_issue 36
_journal_name_full 'Dalton transactions (Cambridge, England : 2003)'
_journal_page_first 9212
_journal_page_last 9220
_journal_paper_doi 10.1039/c1dt10368g
_journal_volume 40
_journal_year 2011
_chemical_formula_sum 'C23.5 H26 Au2 Cl3 N4 O0.5 P2'
_chemical_formula_weight 934.71
_chemical_name_systematic
;
?
;
_space_group_IT_number 4
_symmetry_cell_setting monoclinic
_symmetry_space_group_name_Hall 'P 2yb'
_symmetry_space_group_name_H-M 'P 1 21 1'
_atom_sites_solution_hydrogens geom
_atom_sites_solution_primary direct
_atom_sites_solution_secondary difmap
_audit_creation_method SHELXL-97
_cell_angle_alpha 90.00
_cell_angle_beta 97.4074(11)
_cell_angle_gamma 90.00
_cell_formula_units_Z 2
_cell_length_a 10.94880(13)
_cell_length_b 12.37340(13)
_cell_length_c 11.42410(14)
_cell_measurement_reflns_used 26106
_cell_measurement_temperature 183(2)
_cell_measurement_theta_max 32.7485
_cell_measurement_theta_min 2.7528
_cell_volume 1534.75(3)
_computing_cell_refinement 'CrysAlis^Pro^ (Oxford, 2007)'
_computing_data_collection 'CrysAlis^Pro^ (Oxford, 2007)'
_computing_data_reduction 'CrysAlis^Pro^ (Oxford, 2007)'
_computing_molecular_graphics 'ORTEP-3 (Farrugia, 1997)'
_computing_publication_material 'SHELXL-97 (Sheldrick, 2008)'
_computing_structure_refinement 'SHELXL-97 (Sheldrick, 2008)'
_computing_structure_solution 'SIR-97 (Altomare, 1999)'
_diffrn_ambient_temperature 183(2)
_diffrn_detector_area_resol_mean 10.4498
_diffrn_measured_fraction_theta_full 0.999
_diffrn_measured_fraction_theta_max 0.999
_diffrn_measurement_device_type 'Oxford Xcalibur Ruby CCD'
_diffrn_measurement_method '\o oscillation scan'
_diffrn_radiation_monochromator graphite
_diffrn_radiation_source 'Enhance (Mo) X-ray Source'
_diffrn_radiation_type MoK\a
_diffrn_radiation_wavelength 0.7107
_diffrn_reflns_av_R_equivalents 0.0674
_diffrn_reflns_av_sigmaI/netI 0.0477
_diffrn_reflns_limit_h_max 15
_diffrn_reflns_limit_h_min -15
_diffrn_reflns_limit_k_max 17
_diffrn_reflns_limit_k_min -17
_diffrn_reflns_limit_l_max 16
_diffrn_reflns_limit_l_min -16
_diffrn_reflns_number 46544
_diffrn_reflns_theta_full 30.51
_diffrn_reflns_theta_max 30.51
_diffrn_reflns_theta_min 2.76
_exptl_absorpt_coefficient_mu 9.935
_exptl_absorpt_correction_T_max 0.8261
_exptl_absorpt_correction_T_min 0.2292
_exptl_absorpt_correction_type multi-scan
_exptl_absorpt_process_details
;
CrysAlisPro, Oxford Diffraction Ltd.,
Version 1.171.33.41 (release 06-05-2009 CrysAlis171 .NET)
(compiled May 6 2009,17:20:42)
Empirical absorption correction using spherical harmonics,
implemented in SCALE3 ABSPACK scaling algorithm.
;
_exptl_crystal_colour colourless
_exptl_crystal_density_diffrn 2.023
_exptl_crystal_density_method 'not measured'
_exptl_crystal_description needle
_exptl_crystal_F_000 876
_exptl_crystal_size_max 0.64
_exptl_crystal_size_mid 0.09
_exptl_crystal_size_min 0.02
_refine_diff_density_max 1.418
_refine_diff_density_min -0.983
_refine_diff_density_rms 0.174
_refine_ls_abs_structure_details 'Flack H D (1983), Acta Cryst. A39, 876-881'
_refine_ls_abs_structure_Flack 0.00(6)
_refine_ls_extinction_method none
_refine_ls_goodness_of_fit_ref 1.034
_refine_ls_hydrogen_treatment constr
_refine_ls_matrix_type full
_refine_ls_number_parameters 330
_refine_ls_number_reflns 9360
_refine_ls_number_restraints 4
_refine_ls_restrained_S_all 1.034
_refine_ls_R_factor_all 0.0379
_refine_ls_R_factor_gt 0.0324
_refine_ls_shift/su_max 0.014
_refine_ls_shift/su_mean 0.001
_refine_ls_structure_factor_coef Fsqd
_refine_ls_weighting_details 'calc w=1/[\s^2^(Fo^2^)+(0.0427P)^2^+0.0000P] where P=(Fo^2^+2Fc^2^)/3'
_refine_ls_weighting_scheme calc
_refine_ls_wR_factor_gt 0.0766
_refine_ls_wR_factor_ref 0.0777
_reflns_number_gt 8417
_reflns_number_total 9360
_reflns_threshold_expression >2sigma(I)
_cod_data_source_file c1dt10368g.txt
_cod_data_source_block kp270609
_cod_original_sg_symbol_H-M P21
_cod_original_formula_sum 'C23.50 H26 Au2 Cl3 N4 O0.50 P2'
_cod_database_code 7016396

loop_
_symmetry_equiv_pos_as_xyz
'x, y, z'
'-x, y+1/2, -z'

loop_
_atom_site_label
_atom_site_type_symbol
_atom_site_fract_x
_atom_site_fract_y
_atom_site_fract_z
_atom_site_U_iso_or_equiv
_atom_site_adp_type
_atom_site_occupancy
_atom_site_symmetry_multiplicity
_atom_site_calc_flag
_atom_site_refinement_flags
_atom_site_disorder_assembly
_atom_site_disorder_group
Au1 Au 0.443888(19) 0.797584(17) 0.53992(2) 0.02269(5) Uani 1 1 d . . .
Au2 Au 0.56514(2) 0.748620(18) 0.31287(2) 0.02682(6) Uani 1 1 d . . .
C1 C 0.2813(7) 0.9409(6) 0.3182(7) 0.0327(15) Uani 1 1 d . . .
H1A H 0.2436 0.9268 0.2361 0.039 Uiso 1 1 calc R . .
H1B H 0.2289 0.9945 0.3526 0.039 Uiso 1 1 calc R . .
C2 C 0.2752(7) 0.7112(6) 0.2906(7) 0.0345(15) Uani 1 1 d . . .
C4 C 0.3026(8) 0.5526(6) 0.4315(8) 0.045(2) Uani 1 1 d . . .
H4C H 0.3614 0.4928 0.4326 0.067 Uiso 1 1 calc R . .
H4B H 0.2229 0.5248 0.4486 0.067 Uiso 1 1 calc R . .
H4A H 0.3335 0.6060 0.4914 0.067 Uiso 1 1 calc R . .
C5 C 0.2864(9) 0.5552(8) 0.2040(9) 0.057(3) Uani 1 1 d . . .
H5 H 0.2938 0.4800 0.1896 0.069 Uiso 1 1 calc R . .
C6 C 0.2731(10) 0.6347(8) 0.1221(9) 0.060(3) Uani 1 1 d . . .
H6 H 0.2703 0.6239 0.0395 0.072 Uiso 1 1 calc R . .
C8 C 0.1323(6) 0.8109(6) 0.4590(8) 0.0382(17) Uani 1 1 d . . .
C9 C 0.0409(7) 0.7366(7) 0.4116(10) 0.055(2) Uani 1 1 d . . .
H9 H 0.0541 0.6880 0.3501 0.067 Uiso 1 1 calc R . .
C10 C -0.0678(8) 0.7386(10) 0.4593(13) 0.078(4) Uani 1 1 d . . .
H10 H -0.1322 0.6913 0.4281 0.094 Uiso 1 1 calc R . .
C11 C -0.0868(9) 0.8043(11) 0.5478(14) 0.087(5) Uani 1 1 d . . .
H11 H -0.1626 0.7999 0.5797 0.104 Uiso 1 1 calc R . .
C12 C 0.0045(10) 0.8817(9) 0.5966(12) 0.078(4) Uani 1 1 d . . .
H12 H -0.0105 0.9308 0.6571 0.094 Uiso 1 1 calc R . .
C13 C 0.1135(8) 0.8803(7) 0.5505(10) 0.056(3) Uani 1 1 d . . .
H13 H 0.1778 0.9277 0.5818 0.067 Uiso 1 1 calc R . .
C14 C 0.4068(6) 0.9898(5) 0.3149(7) 0.0311(14) Uani 1 1 d . . .
H14A H 0.4437 1.0031 0.3974 0.037 Uiso 1 1 calc R . .
H14B H 0.3953 1.0611 0.2757 0.037 Uiso 1 1 calc R . .
C15 C 0.4568(8) 0.9266(5) 0.0898(6) 0.0378(17) Uani 1 1 d . . .
C17 C 0.5834(11) 0.7866(12) 0.0052(9) 0.078(4) Uani 1 1 d . . .
H17C H 0.6155 0.7788 -0.0706 0.118 Uiso 1 1 calc R . .
H17B H 0.5433 0.7192 0.0241 0.118 Uiso 1 1 calc R . .
H17A H 0.6515 0.8027 0.0672 0.118 Uiso 1 1 calc R . .
C18 C 0.4437(14) 0.9135(9) -0.1028(9) 0.079(4) Uani 1 1 d . . .
H18 H 0.4574 0.8957 -0.1809 0.094 Uiso 1 1 calc R . .
C19 C 0.3611(14) 0.9913(9) -0.0670(8) 0.081(4) Uani 1 1 d . . .
H19 H 0.3059 1.0331 -0.1199 0.098 Uiso 1 1 calc R . .
C21 C 0.6541(7) 1.0000(6) 0.2577(6) 0.0316(14) Uani 1 1 d . . .
C22 C 0.6425(9) 1.1071(7) 0.2194(8) 0.046(2) Uani 1 1 d . . .
H22 H 0.5648 1.1355 0.1869 0.056 Uiso 1 1 calc R . .
C23 C 0.7494(9) 1.1720(7) 0.2303(9) 0.055(2) Uani 1 1 d . . .
H23 H 0.7447 1.2452 0.2050 0.067 Uiso 1 1 calc R . .
C24 C 0.8592(9) 1.1292(9) 0.2772(10) 0.058(3) Uani 1 1 d . . .
H24 H 0.9306 1.1736 0.2862 0.070 Uiso 1 1 calc R . .
C25 C 0.8689(10) 1.0245(10) 0.3112(13) 0.076(4) Uani 1 1 d . . .
H25 H 0.9471 0.9957 0.3412 0.091 Uiso 1 1 calc R . .
C26 C 0.7660(9) 0.9591(8) 0.3029(10) 0.060(3) Uani 1 1 d . . .
H26 H 0.7731 0.8860 0.3284 0.071 Uiso 1 1 calc R . .
C71A C -0.0684(16) 0.6825(16) -0.0092(11) 0.071(5) Uiso 0.35 1 d PD A 1
H71A H -0.0113 0.7429 -0.0187 0.085 Uiso 0.35 1 calc PR A 1
H71B H -0.0169 0.6165 -0.0068 0.085 Uiso 0.35 1 calc PR A 1
O71A O -0.1395(16) 0.6761(16) -0.1217(13) 0.056(5) Uiso 0.35 1 d PD A 1
C72A C -0.0935(18) 0.6945(17) 0.1197(13) 0.072(5) Uiso 0.35 1 d PD A 1
H72A H -0.1437 0.6337 0.1406 0.087 Uiso 0.35 1 calc PR A 1
H72B H -0.1377 0.7623 0.1285 0.087 Uiso 0.35 1 calc PR A 1
H72C H -0.0152 0.6953 0.1719 0.087 Uiso 0.35 1 calc PR A 1
C71B C -0.0684(16) 0.6825(16) -0.0092(11) 0.071(5) Uiso 0.25 1 d PD B 2
H71C H 0.0223 0.6874 -0.0051 0.085 Uiso 0.35 1 calc PR B 2
H71D H -0.0892 0.6062 -0.0293 0.085 Uiso 0.35 1 calc PR B 2
C72B C -0.0935(18) 0.6945(17) 0.1197(13) 0.072(5) Uiso 0.25 1 d P B 2
H72D H -0.1437 0.6337 0.1406 0.087 Uiso 0.25 1 calc PR B 2
H72E H -0.1377 0.7623 0.1285 0.087 Uiso 0.25 1 calc PR B 2
H72F H -0.0152 0.6953 0.1719 0.087 Uiso 0.25 1 calc PR B 2
O71B O -0.1140(17) 0.7414(18) -0.1130(15) 0.037(4) Uiso 0.25 1 d PD B 2
C73 C -0.003(2) 0.797(2) 0.014(2) 0.063(6) Uiso 0.40 1 d P C 3
H73A H -0.0510 0.7289 0.0075 0.076 Uiso 0.40 1 calc PR C 3
H73B H 0.0844 0.7787 0.0397 0.076 Uiso 0.40 1 calc PR C 3
Cl73 Cl -0.015(2) 0.857(2) -0.1175(11) 0.272(16) Uani 0.40 1 d P C 3
Cl74 Cl -0.0543(8) 0.8771(12) 0.1105(9) 0.131(5) Uani 0.40 1 d P C 3
P1 P 0.28031(14) 0.81502(13) 0.40253(16) 0.0272(3) Uani 1 1 d . . .
P2 P 0.51779(17) 0.91424(13) 0.24220(16) 0.0281(3) Uani 1 1 d . . .
Cl1 Cl 0.61353(14) 0.78104(13) 0.67968(14) 0.0312(3) Uani 1 1 d . . .
Cl2 Cl 0.62444(17) 0.57910(13) 0.38010(16) 0.0343(4) Uani 1 1 d . . .
N3 N 0.2872(6) 0.6046(5) 0.3123(6) 0.0352(14) Uani 1 1 d . . .
N20 N 0.3706(10) 0.9984(7) 0.0515(7) 0.069(3) Uani 1 1 d . . .
N16 N 0.4979(7) 0.8710(6) -0.0023(6) 0.0410(15) Uani 1 1 d . . .
N7 N 0.2643(6) 0.7323(6) 0.1747(6) 0.0454(16) Uani 1 1 d . . .

loop_
_atom_site_aniso_label
_atom_site_aniso_U_11
_atom_site_aniso_U_22
_atom_site_aniso_U_33
_atom_site_aniso_U_23
_atom_site_aniso_U_13
_atom_site_aniso_U_12
Au1 0.02195(9) 0.02231(9) 0.02447(11) 0.00065(10) 0.00549(7) -0.00086(9)
Au2 0.03492(12) 0.02067(10) 0.02618(12) 0.00199(10) 0.00889(9) 0.00285(10)
C1 0.037(4) 0.027(3) 0.034(4) -0.001(3) 0.002(3) 0.009(3)
C2 0.036(4) 0.030(3) 0.035(4) -0.004(3) -0.007(3) 0.001(3)
C4 0.041(4) 0.025(3) 0.066(6) 0.010(4) -0.004(4) -0.001(3)
C5 0.059(6) 0.043(5) 0.064(6) -0.017(4) -0.017(5) 0.014(4)
C6 0.089(7) 0.048(5) 0.039(5) -0.016(4) -0.012(5) 0.012(5)
C8 0.018(3) 0.036(4) 0.061(5) 0.003(4) 0.006(3) 0.004(3)
C9 0.021(3) 0.041(4) 0.103(8) 0.016(5) 0.004(4) -0.003(3)
C10 0.024(4) 0.058(6) 0.147(12) 0.029(8) -0.009(5) -0.001(4)
C11 0.038(5) 0.063(7) 0.168(14) 0.052(9) 0.045(6) 0.021(5)
C12 0.055(6) 0.058(6) 0.131(11) 0.026(7) 0.049(7) 0.020(5)
C13 0.035(4) 0.040(4) 0.098(8) -0.004(5) 0.027(5) 0.007(4)
C14 0.037(4) 0.022(3) 0.036(4) -0.002(3) 0.011(3) -0.004(3)
C15 0.070(5) 0.022(3) 0.022(3) -0.002(3) 0.007(3) -0.004(3)
C17 0.088(7) 0.105(10) 0.042(5) -0.028(7) 0.007(5) 0.018(8)
C18 0.155(12) 0.057(6) 0.025(4) -0.005(4) 0.015(6) -0.027(7)
C19 0.159(13) 0.050(5) 0.028(5) 0.009(4) -0.015(6) 0.027(7)
C21 0.042(4) 0.030(3) 0.026(3) -0.003(3) 0.015(3) -0.002(3)
C22 0.060(5) 0.034(4) 0.047(5) 0.005(4) 0.014(4) -0.006(4)
C23 0.058(5) 0.039(4) 0.068(7) 0.004(4) 0.004(5) -0.012(4)
C24 0.046(5) 0.056(5) 0.077(7) -0.003(5) 0.021(5) -0.009(4)
C25 0.045(5) 0.068(7) 0.121(11) 0.017(7) 0.032(6) -0.003(5)
C26 0.051(5) 0.043(5) 0.089(8) 0.016(5) 0.025(5) 0.006(4)
Cl73 0.39(3) 0.35(3) 0.069(7) 0.016(11) 0.028(11) 0.30(3)
Cl74 0.079(6) 0.224(14) 0.087(6) -0.073(8) -0.004(5) 0.048(7)
P1 0.0214(7) 0.0231(8) 0.0362(9) 0.0017(7) 0.0006(6) 0.0009(6)
P2 0.0418(9) 0.0202(7) 0.0231(8) 0.0026(6) 0.0075(7) 0.0030(7)
Cl1 0.0334(7) 0.0278(8) 0.0302(7) 0.0019(6) -0.0040(6) -0.0040(6)
Cl2 0.0426(9) 0.0242(7) 0.0368(9) 0.0060(7) 0.0079(7) 0.0061(7)
N3 0.034(3) 0.027(3) 0.042(4) -0.003(3) -0.006(3) -0.002(2)
N20 0.122(8) 0.044(4) 0.036(4) 0.003(3) -0.009(5) 0.033(5)
N16 0.058(4) 0.041(3) 0.023(3) -0.002(3) 0.005(3) 0.003(3)
N7 0.054(4) 0.043(4) 0.036(3) -0.001(3) -0.008(3) 0.003(3)

loop_
_atom_type_symbol
_atom_type_description
_atom_type_scat_dispersion_real
_atom_type_scat_dispersion_imag
_atom_type_scat_source
C C 0.0033 0.0016 'International Tables Vol C Tables 4.2.6.8 and 6.1.1.4'
H H 0.0000 0.0000 'International Tables Vol C Tables 4.2.6.8 and 6.1.1.4'
O O 0.0106 0.0060 'International Tables Vol C Tables 4.2.6.8 and 6.1.1.4'
P P 0.1023 0.0942 'International Tables Vol C Tables 4.2.6.8 and 6.1.1.4'
Cl Cl 0.1484 0.1585 'International Tables Vol C Tables 4.2.6.8 and 6.1.1.4'
Au Au -2.0133 8.8022 'International Tables Vol C Tables 4.2.6.8 and 6.1.1.4'
N N 0.0061 0.0033 'International Tables Vol C Tables 4.2.6.8 and 6.1.1.4'

loop_
_geom_angle_atom_site_label_1
_geom_angle_atom_site_label_2
_geom_angle_atom_site_label_3
_geom_angle
P1 Au1 Cl1 179.25(7)
P1 Au1 Au2 79.82(5)
Cl1 Au1 Au2 99.66(4)
P2 Au2 Cl2 176.54(7)
P2 Au2 Au1 91.06(5)
Cl2 Au2 Au1 91.81(5)
C14 C1 P1 114.9(5)
C14 C1 H1A 108.5
P1 C1 H1A 108.5
C14 C1 H1B 108.5
P1 C1 H1B 108.5
H1A C1 H1B 107.5
N7 C2 N3 111.6(7)
N7 C2 P1 123.4(6)
N3 C2 P1 124.9(6)
N3 C4 H4C 109.5
N3 C4 H4B 109.5
H4C C4 H4B 109.5
N3 C4 H4A 109.5
H4C C4 H4A 109.5
H4B C4 H4A 109.5
C6 C5 N3 106.6(8)
C6 C5 H5 126.7
N3 C5 H5 126.7
C5 C6 N7 110.4(8)
C5 C6 H6 124.8
N7 C6 H6 124.8
C13 C8 C9 121.6(7)
C13 C8 P1 118.4(6)
C9 C8 P1 120.1(7)
C10 C9 C8 116.3(11)
C10 C9 H9 121.8
C8 C9 H9 121.8
C11 C10 C9 122.7(11)
C11 C10 H10 118.7
C9 C10 H10 118.7
C10 C11 C12 121.9(9)
C10 C11 H11 119.0
C12 C11 H11 119.0
C13 C12 C11 116.0(11)
C13 C12 H12 122.0
C11 C12 H12 122.0
C12 C13 C8 121.4(10)
C12 C13 H13 119.3
C8 C13 H13 119.3
C1 C14 P2 118.1(5)
C1 C14 H14A 107.8
P2 C14 H14A 107.8
C1 C14 H14B 107.8
P2 C14 H14B 107.8
H14A C14 H14B 107.1
N20 C15 N16 111.7(7)
N20 C15 P2 122.6(6)
N16 C15 P2 125.6(6)
N16 C17 H17C 109.5
N16 C17 H17B 109.5
H17C C17 H17B 109.5
N16 C17 H17A 109.5
H17C C17 H17A 109.5
H17B C17 H17A 109.5
N16 C18 C19 104.5(8)
N16 C18 H18 127.8
C19 C18 H18 127.8
N20 C19 C18 111.4(9)
N20 C19 H19 124.3
C18 C19 H19 124.3
C26 C21 C22 120.8(8)
C26 C21 P2 120.4(6)
C22 C21 P2 118.8(6)
C21 C22 C23 118.1(8)
C21 C22 H22 121.0
C23 C22 H22 121.0
C24 C23 C22 119.6(9)
C24 C23 H23 120.2
C22 C23 H23 120.2
C25 C24 C23 121.3(9)
C25 C24 H24 119.4
C23 C24 H24 119.4
C24 C25 C26 120.6(11)
C24 C25 H25 119.7
C26 C25 H25 119.7
C21 C26 C25 119.6(9)
C21 C26 H26 120.2
C25 C26 H26 120.2
O71A C71A C72A 136.8(17)
O71A C71A H71A 103.0
C72A C71A H71A 102.9
O71A C71A H71B 102.9
C72A C71A H71B 103.0
H71A C71A H71B 105.1
C71A C72A H72A 109.5
C71A C72A H72B 109.5
H72A C72A H72B 109.5
C71A C72A H72C 109.5
H72A C72A H72C 109.5
H72B C72A H72C 109.5
Cl74 C73 Cl73 109.9(18)
Cl74 C73 H73A 109.7
Cl73 C73 H73A 109.7
Cl74 C73 H73B 109.7
Cl73 C73 H73B 109.7
H73A C73 H73B 108.2
C2 P1 C8 106.4(4)
C2 P1 C1 103.5(4)
C8 P1 C1 106.0(3)
C2 P1 Au1 112.2(2)
C8 P1 Au1 114.7(3)
C1 P1 Au1 113.1(2)
C15 P2 C14 102.3(4)
C15 P2 C21 104.1(4)
C14 P2 C21 104.1(3)
C15 P2 Au2 118.0(2)
C14 P2 Au2 116.3(2)
C21 P2 Au2 110.4(2)
C2 N3 C5 106.2(7)
C2 N3 C4 125.9(7)
C5 N3 C4 127.8(7)
C15 N20 C19 104.3(9)
C18 N16 C15 107.9(8)
C18 N16 C17 124.6(8)
C15 N16 C17 127.4(7)
C2 N7 C6 105.2(7)

loop_
_geom_bond_atom_site_label_1
_geom_bond_atom_site_label_2
_geom_bond_distance
Au1 P1 2.2345(17)
Au1 Cl1 2.2970(15)
Au1 Au2 3.1218(3)
Au2 P2 2.2388(16)
Au2 Cl2 2.2984(16)
C1 C14 1.506(10)
C1 P1 1.832(7)
C1 H1A 0.9900
C1 H1B 0.9900
C2 N7 1.339(10)
C2 N3 1.346(9)
C2 P1 1.808(7)
C4 N3 1.496(11)
C4 H4C 0.9800
C4 H4B 0.9800
C4 H4A 0.9800
C5 C6 1.353(14)
C5 N3 1.379(11)
C5 H5 0.9500
C6 N7 1.358(11)
C6 H6 0.9500
C8 C13 1.388(12)
C8 C9 1.415(12)
C8 P1 1.820(7)
C9 C10 1.372(14)
C9 H9 0.9500
C10 C11 1.33(2)
C10 H10 0.9500
C11 C12 1.443(19)
C11 H11 0.9500
C12 C13 1.366(12)
C12 H12 0.9500
C13 H13 0.9500
C14 P2 1.817(7)
C14 H14A 0.9900
C14 H14B 0.9900
C15 N20 1.328(12)
C15 N16 1.380(10)
C15 P2 1.789(8)
C17 N16 1.398(14)
C17 H17C 0.9800
C17 H17B 0.9800
C17 H17A 0.9800
C18 N16 1.331(13)
C18 C19 1.417(17)
C18 H18 0.9500
C19 N20 1.348(12)
C19 H19 0.9500
C21 C26 1.364(13)
C21 C22 1.397(11)
C21 P2 1.821(7)
C22 C23 1.412(12)
C22 H22 0.9500
C23 C24 1.359(14)
C23 H23 0.9500
C24 C25 1.353(16)
C24 H24 0.9500
C25 C26 1.380(14)
C25 H25 0.9500
C26 H26 0.9500
C71A O71A 1.416(9)
C71A C72A 1.540(9)
C71A H71A 0.9900
C71A H71B 0.9900
C72A H72A 0.9800
C72A H72B 0.9800
C72A H72C 0.9800
C73 Cl74 1.64(3)
C73 Cl73 1.66(3)
C73 H73A 0.9900
C73 H73B 0.9900

loop_
_geom_torsion_atom_site_label_1
_geom_torsion_atom_site_label_2
_geom_torsion_atom_site_label_3
_geom_torsion_atom_site_label_4
_geom_torsion
P1 Au1 Au2 P2 61.75(6)
Cl1 Au1 Au2 P2 -117.69(6)
P1 Au1 Au2 Cl2 -120.19(6)
Cl1 Au1 Au2 Cl2 60.37(6)
N3 C5 C6 N7 -0.5(12)
C13 C8 C9 C10 1.3(14)
P1 C8 C9 C10 179.9(7)
C8 C9 C10 C11 -1.8(16)
C9 C10 C11 C12 2.8(18)
C10 C11 C12 C13 -3.0(17)
C11 C12 C13 C8 2.5(16)
C9 C8 C13 C12 -1.8(14)
P1 C8 C13 C12 179.6(8)
P1 C1 C14 P2 64.4(7)
N16 C18 C19 N20 3.0(14)
C26 C21 C22 C23 -0.8(13)
P2 C21 C22 C23 -179.0(7)
C21 C22 C23 C24 -0.1(14)
C22 C23 C24 C25 1.6(17)
C23 C24 C25 C26 -2(2)
C22 C21 C26 C25 0.3(16)
P2 C21 C26 C25 178.4(9)
C24 C25 C26 C21 1(2)
N7 C2 P1 C8 106.7(7)
N3 C2 P1 C8 -76.4(7)
N7 C2 P1 C1 -4.8(7)
N3 C2 P1 C1 172.0(6)
N7 C2 P1 Au1 -127.1(6)
N3 C2 P1 Au1 49.7(7)
C13 C8 P1 C2 177.4(7)
C9 C8 P1 C2 -1.2(8)
C13 C8 P1 C1 -72.8(7)
C9 C8 P1 C1 108.6(7)
C13 C8 P1 Au1 52.7(7)
C9 C8 P1 Au1 -125.9(6)
C14 C1 P1 C2 -97.5(6)
C14 C1 P1 C8 150.7(5)
C14 C1 P1 Au1 24.2(6)
Cl1 Au1 P1 C2 88(5)
Au2 Au1 P1 C2 41.7(3)
Cl1 Au1 P1 C8 -150(5)
Au2 Au1 P1 C8 163.2(3)
Cl1 Au1 P1 C1 -28(5)
Au2 Au1 P1 C1 -75.0(3)
N20 C15 P2 C14 14.7(9)
N16 C15 P2 C14 -170.6(7)
N20 C15 P2 C21 -93.5(9)
N16 C15 P2 C21 81.2(7)
N20 C15 P2 Au2 143.7(7)
N16 C15 P2 Au2 -41.6(8)
C1 C14 P2 C15 71.8(6)
C1 C14 P2 C21 180.0(6)
C1 C14 P2 Au2 -58.3(6)
C26 C21 P2 C15 -125.1(8)
C22 C21 P2 C15 53.1(7)
C26 C21 P2 C14 128.0(7)
C22 C21 P2 C14 -53.8(7)
C26 C21 P2 Au2 2.5(8)
C22 C21 P2 Au2 -179.4(5)
Cl2 Au2 P2 C15 77.9(12)
Au1 Au2 P2 C15 -136.2(3)
Cl2 Au2 P2 C14 -160.0(11)
Au1 Au2 P2 C14 -14.1(3)
Cl2 Au2 P2 C21 -41.6(12)
Au1 Au2 P2 C21 104.3(2)
N7 C2 N3 C5 1.3(9)
P1 C2 N3 C5 -175.9(6)
N7 C2 N3 C4 179.3(7)
P1 C2 N3 C4 2.2(11)
C6 C5 N3 C2 -0.4(10)
C6 C5 N3 C4 -178.4(8)
N16 C15 N20 C19 -2.7(12)
P2 C15 N20 C19 172.7(8)
C18 C19 N20 C15 -0.2(14)
C19 C18 N16 C15 -4.5(12)
C19 C18 N16 C17 177.0(11)
N20 C15 N16 C18 4.7(11)
P2 C15 N16 C18 -170.5(7)
N20 C15 N16 C17 -176.8(11)
P2 C15 N16 C17 8.0(14)
N3 C2 N7 C6 -1.6(10)
P1 C2 N7 C6 175.6(7)
C5 C6 N7 C2 1.3(11)
